data_7005860
loop_
_publ_author_name
'Adam, Fatima I.'
'Hogarth, Graeme'
'Richards, Idris'
'Sanchez, Benjamin E.'

_publ_section_title
;
 Models of the iron-only hydrogenase: structural studies of chelating
 diphosphine complexes [Fe2(CO)4(micro-pdt)(kappa2P,P'-diphosphine)].
;
_journal_issue 24
_journal_name_full 'Dalton transactions (Cambridge, England : 2003)'
_journal_page_first 2495
_journal_page_last 2498
_journal_paper_doi 10.1039/b706123b
_journal_year 2007
_chemical_formula_sum 'C32 H28 Fe2 O4 P2 S2'
_chemical_formula_weight 714.30
_chemical_name_systematic
;
?
;
_space_group_IT_number 2
_symmetry_cell_setting triclinic
_symmetry_space_group_name_Hall '-P 1'
_symmetry_space_group_name_H-M 'P -1'
_atom_sites_solution_hydrogens geom
_atom_sites_solution_primary direct
_atom_sites_solution_secondary difmap
_audit_creation_method SHELXL-97
_cell_angle_alpha 91.174(2)
_cell_angle_beta 98.599(2)
_cell_angle_gamma 102.055(2)
_cell_formula_units_Z 2
_cell_length_a 10.3556(13)
_cell_length_b 12.1406(15)
_cell_length_c 12.9298(16)
_cell_measurement_temperature 293(2)
_cell_volume 1569.6(3)
_computing_cell_refinement 'Bruker SAINT'
_computing_data_collection 'Bruker SMART'
_computing_data_reduction 'Bruker SAINT'
_computing_structure_refinement 'SHELXL-97 (Sheldrick, 1997)'
_computing_structure_solution 'SHELXS-97 (Sheldrick, 1990)'
_diffrn_ambient_temperature 293(2)
_diffrn_measured_fraction_theta_full 0.984
_diffrn_measured_fraction_theta_max 0.901
_diffrn_measurement_device_type 'Bruker SMART APEX diffractometer'
_diffrn_measurement_method '\w rotation with narrow frames'
_diffrn_radiation_monochromator graphite
_diffrn_radiation_source 'fine-focus sealed tube'
_diffrn_radiation_type MoK\a
_diffrn_radiation_wavelength 0.71073
_diffrn_reflns_av_R_equivalents 0.0378
_diffrn_reflns_av_sigmaI/netI 0.1048
_diffrn_reflns_limit_h_max 13
_diffrn_reflns_limit_h_min -13
_diffrn_reflns_limit_k_max 15
_diffrn_reflns_limit_k_min -15
_diffrn_reflns_limit_l_max 17
_diffrn_reflns_limit_l_min -16
_diffrn_reflns_number 12622
_diffrn_reflns_theta_full 26.00
_diffrn_reflns_theta_max 28.32
_diffrn_reflns_theta_min 1.72
_exptl_absorpt_coefficient_mu 1.195
_exptl_absorpt_correction_T_max 0.8798
_exptl_absorpt_correction_T_min 0.8505
_exptl_absorpt_correction_type multi-scan
_exptl_crystal_colour red
_exptl_crystal_density_diffrn 1.511
_exptl_crystal_density_method 'not measured'
_exptl_crystal_description block
_exptl_crystal_F_000 732
_exptl_crystal_size_max 0.14
_exptl_crystal_size_mid 0.13
_exptl_crystal_size_min 0.11
_refine_diff_density_max 0.633
_refine_diff_density_min -0.571
_refine_diff_density_rms 0.074
_refine_ls_extinction_method none
_refine_ls_goodness_of_fit_ref 1.060
_refine_ls_hydrogen_treatment constr
_refine_ls_matrix_type full
_refine_ls_number_parameters 379
_refine_ls_number_reflns 7042
_refine_ls_number_restraints 0
_refine_ls_restrained_S_all 1.060
_refine_ls_R_factor_all 0.0826
_refine_ls_R_factor_gt 0.0543
_refine_ls_shift/su_max 0.001
_refine_ls_shift/su_mean 0.000
_refine_ls_structure_factor_coef Fsqd
_refine_ls_weighting_details 'calc w=1/[\s^2^(Fo^2^)+(0.0000P)^2^+0.0528P] where P=(Fo^2^+2Fc^2^)/3'
_refine_ls_weighting_scheme calc
_refine_ls_wR_factor_gt 0.1253
_refine_ls_wR_factor_ref 0.1387
_reflns_number_gt 5039
_reflns_number_total 7042
_reflns_threshold_expression I>2\s(I)
_cod_data_source_file b706123b.txt
_cod_data_source_block str0201
_cod_original_sg_symbol_H-M P-1
_cod_database_code 7005860

loop_
_symmetry_equiv_pos_as_xyz
'x, y, z'
'-x, -y, -z'

loop_
_atom_site_label
_atom_site_type_symbol
_atom_site_fract_x
_atom_site_fract_y
_atom_site_fract_z
_atom_site_U_iso_or_equiv
_atom_site_adp_type
_atom_site_occupancy
_atom_site_symmetry_multiplicity
_atom_site_calc_flag
_atom_site_refinement_flags
_atom_site_disorder_assembly
_atom_site_disorder_group
Fe1 Fe 0.63139(5) 0.78775(4) 0.20731(4) 0.03324(15) Uani 1 1 d . . .
Fe2 Fe 0.52564(5) 0.63076(4) 0.32054(4) 0.03830(16) Uani 1 1 d . . .
P1 P 0.73414(10) 0.93486(8) 0.31409(7) 0.0365(2) Uani 1 1 d . . .
P2 P 0.84840(9) 0.79947(8) 0.20743(7) 0.0347(2) Uani 1 1 d . . .
S1 S 0.56362(10) 0.60671(8) 0.15467(8) 0.0412(2) Uani 1 1 d . . .
S2 S 0.43205(9) 0.77324(8) 0.25683(8) 0.0412(2) Uani 1 1 d . . .
O1 O 0.6029(4) 0.9089(3) 0.0171(2) 0.0715(9) Uani 1 1 d . . .
O2 O 0.3383(4) 0.4133(3) 0.3128(3) 0.0912(12) Uani 1 1 d . . .
O3 O 0.4827(4) 0.7163(3) 0.5230(3) 0.0787(10) Uani 1 1 d . . .
O4 O 0.7630(3) 0.5578(3) 0.4223(3) 0.0706(9) Uani 1 1 d . . .
C1 C 0.6148(4) 0.8610(3) 0.0933(3) 0.0471(9) Uani 1 1 d . . .
C2 C 0.4090(4) 0.5003(4) 0.3168(4) 0.0574(11) Uani 1 1 d . . .
C3 C 0.5042(4) 0.6844(4) 0.4450(3) 0.0510(10) Uani 1 1 d . . .
C4 C 0.6728(4) 0.5872(3) 0.3783(3) 0.0483(10) Uani 1 1 d . . .
C5 C 0.4043(4) 0.5806(4) 0.0649(4) 0.0631(12) Uani 1 1 d . . .
H5A H 0.4244 0.6009 -0.0040 0.076 Uiso 1 1 calc R . .
H5B H 0.3682 0.4999 0.0606 0.076 Uiso 1 1 calc R . .
C6 C 0.3039(7) 0.6327(9) 0.0846(7) 0.210(6) Uani 1 1 d . . .
H6A H 0.2673 0.6528 0.0158 0.252 Uiso 1 1 calc R . .
H6B H 0.2364 0.5714 0.1032 0.252 Uiso 1 1 calc R . .
C7 C 0.2974(4) 0.7213(4) 0.1489(4) 0.0642(12) Uani 1 1 d . . .
H7A H 0.2155 0.7004 0.1784 0.077 Uiso 1 1 calc R . .
H7B H 0.2883 0.7841 0.1053 0.077 Uiso 1 1 calc R . .
C8 C 0.9025(4) 0.9357(3) 0.2829(3) 0.0416(9) Uani 1 1 d . . .
H8A H 0.9346 0.9978 0.2407 0.050 Uiso 1 1 calc R . .
H8B H 0.9680 0.9339 0.3445 0.050 Uiso 1 1 calc R . .
C10 C 0.7073(4) 1.0770(3) 0.2933(3) 0.0437(9) Uani 1 1 d . . .
C11 C 0.5974(5) 1.0939(3) 0.2254(3) 0.0537(11) Uani 1 1 d . . .
H11A H 0.5359 1.0325 0.1908 0.064 Uiso 1 1 calc R . .
C12 C 0.5790(6) 1.2035(4) 0.2090(4) 0.0700(14) Uani 1 1 d . . .
H12A H 0.5047 1.2150 0.1639 0.084 Uiso 1 1 calc R . .
C13 C 0.6698(6) 1.2933(4) 0.2591(4) 0.0731(15) Uani 1 1 d . . .
H13A H 0.6575 1.3661 0.2479 0.088 Uiso 1 1 calc R . .
C14 C 0.7787(6) 1.2773(3) 0.3258(4) 0.0650(14) Uani 1 1 d . . .
H14A H 0.8395 1.3394 0.3600 0.078 Uiso 1 1 calc R . .
C15 C 0.7999(4) 1.1704(3) 0.3431(3) 0.0511(10) Uani 1 1 d . . .
H15A H 0.8753 1.1604 0.3877 0.061 Uiso 1 1 calc R . .
C20 C 0.7490(4) 0.9290(3) 0.4566(3) 0.0374(8) Uani 1 1 d . . .
C21 C 0.6846(4) 0.9916(3) 0.5147(3) 0.0477(10) Uani 1 1 d . . .
H21A H 0.6397 1.0436 0.4823 0.057 Uiso 1 1 calc R . .
C22 C 0.6872(5) 0.9768(4) 0.6211(3) 0.0572(11) Uani 1 1 d . . .
H22A H 0.6444 1.0193 0.6599 0.069 Uiso 1 1 calc R . .
C23 C 0.7520(4) 0.9003(4) 0.6693(3) 0.0574(11) Uani 1 1 d . . .
H23A H 0.7532 0.8908 0.7406 0.069 Uiso 1 1 calc R . .
C24 C 0.8155(4) 0.8372(4) 0.6126(3) 0.0523(10) Uani 1 1 d . . .
H24A H 0.8596 0.7849 0.6454 0.063 Uiso 1 1 calc R . .
C25 C 0.8139(4) 0.8515(3) 0.5073(3) 0.0450(9) Uani 1 1 d . . .
H25A H 0.8570 0.8084 0.4694 0.054 Uiso 1 1 calc R . .
C30 C 0.9475(4) 0.7024(3) 0.2655(3) 0.0433(9) Uani 1 1 d . . .
C31 C 0.9201(4) 0.5941(3) 0.2174(4) 0.0528(11) Uani 1 1 d . . .
H31A H 0.8534 0.5747 0.1595 0.063 Uiso 1 1 calc R . .
C32 C 0.9917(6) 0.5161(4) 0.2557(5) 0.0732(15) Uani 1 1 d . . .
H32A H 0.9741 0.4448 0.2223 0.088 Uiso 1 1 calc R . .
C33 C 1.0872(6) 0.5418(6) 0.3413(5) 0.089(2) Uani 1 1 d . . .
H33A H 1.1330 0.4875 0.3676 0.107 Uiso 1 1 calc R . .
C34 C 1.1162(6) 0.6472(6) 0.3889(4) 0.0865(19) Uani 1 1 d . . .
H34A H 1.1824 0.6646 0.4475 0.104 Uiso 1 1 calc R . .
C35 C 1.0486(4) 0.7282(4) 0.3512(3) 0.0615(12) Uani 1 1 d . . .
H35A H 1.0708 0.8004 0.3833 0.074 Uiso 1 1 calc R . .
C40 C 0.9152(4) 0.8157(3) 0.0844(3) 0.0392(8) Uani 1 1 d . . .
C41 C 1.0397(4) 0.8800(3) 0.0789(3) 0.0497(10) Uani 1 1 d . . .
H41A H 1.0887 0.9241 0.1370 0.060 Uiso 1 1 calc R . .
C42 C 1.0927(5) 0.8788(4) -0.0145(4) 0.0615(13) Uani 1 1 d . . .
H42A H 1.1760 0.9238 -0.0191 0.074 Uiso 1 1 calc R . .
C43 C 1.0223(6) 0.8115(4) -0.0991(4) 0.0699(14) Uani 1 1 d . . .
H43A H 1.0596 0.8086 -0.1600 0.084 Uiso 1 1 calc R . .
C44 C 0.8994(6) 0.7495(4) -0.0951(4) 0.0718(14) Uani 1 1 d . . .
H44A H 0.8512 0.7054 -0.1535 0.086 Uiso 1 1 calc R . .
C45 C 0.8449(5) 0.7515(4) -0.0034(3) 0.0565(11) Uani 1 1 d . . .
H45A H 0.7596 0.7089 -0.0012 0.068 Uiso 1 1 calc R . .

loop_
_atom_site_aniso_label
_atom_site_aniso_U_11
_atom_site_aniso_U_22
_atom_site_aniso_U_33
_atom_site_aniso_U_23
_atom_site_aniso_U_13
_atom_site_aniso_U_12
Fe1 0.0417(3) 0.0300(3) 0.0294(3) -0.0036(2) 0.0095(2) 0.0086(2)
Fe2 0.0456(3) 0.0322(3) 0.0388(3) 0.0005(2) 0.0120(2) 0.0086(2)
P1 0.0480(5) 0.0301(5) 0.0326(5) -0.0039(4) 0.0126(4) 0.0067(4)
P2 0.0436(5) 0.0330(5) 0.0289(5) -0.0018(4) 0.0117(4) 0.0077(4)
S1 0.0470(5) 0.0358(5) 0.0415(5) -0.0118(4) 0.0101(4) 0.0093(4)
S2 0.0462(5) 0.0390(5) 0.0434(5) -0.0009(4) 0.0131(4) 0.0165(4)
O1 0.093(2) 0.076(2) 0.0477(19) 0.0176(17) 0.0064(17) 0.0274(19)
O2 0.081(2) 0.050(2) 0.134(4) 0.014(2) 0.018(2) -0.0076(19)
O3 0.084(2) 0.111(3) 0.0447(19) -0.0093(18) 0.0252(17) 0.019(2)
O4 0.067(2) 0.083(2) 0.071(2) 0.0205(19) 0.0122(17) 0.0345(19)
C1 0.058(2) 0.046(2) 0.040(2) -0.0046(19) 0.0105(19) 0.017(2)
C2 0.059(3) 0.048(3) 0.067(3) 0.012(2) 0.013(2) 0.012(2)
C3 0.051(2) 0.054(3) 0.048(3) 0.004(2) 0.010(2) 0.009(2)
C4 0.061(3) 0.040(2) 0.046(2) 0.0042(18) 0.019(2) 0.009(2)
C5 0.057(3) 0.072(3) 0.053(3) -0.025(2) -0.001(2) 0.009(2)
C6 0.116(6) 0.310(12) 0.194(9) -0.202(9) -0.104(6) 0.136(8)
C7 0.051(3) 0.080(3) 0.062(3) 0.002(3) 0.002(2) 0.021(2)
C8 0.047(2) 0.0334(19) 0.043(2) -0.0062(16) 0.0156(17) 0.0008(16)
C10 0.064(2) 0.033(2) 0.038(2) -0.0015(16) 0.0228(19) 0.0072(18)
C11 0.074(3) 0.039(2) 0.050(3) -0.0012(19) 0.010(2) 0.016(2)
C12 0.107(4) 0.053(3) 0.058(3) 0.008(2) 0.011(3) 0.037(3)
C13 0.133(5) 0.033(2) 0.061(3) 0.005(2) 0.033(3) 0.024(3)
C14 0.108(4) 0.032(2) 0.053(3) -0.003(2) 0.032(3) -0.004(2)
C15 0.069(3) 0.037(2) 0.047(2) -0.0019(18) 0.022(2) 0.002(2)
C20 0.046(2) 0.0326(19) 0.0317(19) -0.0045(15) 0.0104(16) 0.0022(16)
C21 0.064(3) 0.043(2) 0.041(2) 0.0004(18) 0.0196(19) 0.0142(19)
C22 0.078(3) 0.055(3) 0.044(2) -0.006(2) 0.029(2) 0.016(2)
C23 0.068(3) 0.062(3) 0.035(2) -0.005(2) 0.011(2) -0.004(2)
C24 0.057(2) 0.051(3) 0.044(2) 0.004(2) 0.003(2) 0.005(2)
C25 0.054(2) 0.041(2) 0.041(2) -0.0029(17) 0.0132(18) 0.0100(18)
C30 0.046(2) 0.048(2) 0.039(2) 0.0080(18) 0.0162(18) 0.0107(18)
C31 0.055(2) 0.045(2) 0.064(3) 0.006(2) 0.020(2) 0.014(2)
C32 0.088(4) 0.055(3) 0.095(4) 0.029(3) 0.046(3) 0.034(3)
C33 0.093(4) 0.118(5) 0.090(5) 0.061(4) 0.049(4) 0.070(4)
C34 0.074(4) 0.147(6) 0.056(3) 0.033(4) 0.014(3) 0.059(4)
C35 0.058(3) 0.089(4) 0.043(3) 0.004(2) 0.012(2) 0.026(3)
C40 0.051(2) 0.040(2) 0.0332(19) 0.0025(16) 0.0164(17) 0.0166(17)
C41 0.060(3) 0.046(2) 0.048(2) 0.0092(19) 0.020(2) 0.013(2)
C42 0.069(3) 0.059(3) 0.071(3) 0.030(3) 0.035(3) 0.026(2)
C43 0.108(4) 0.072(3) 0.050(3) 0.020(3) 0.046(3) 0.039(3)
C44 0.108(4) 0.075(3) 0.038(2) -0.001(2) 0.027(3) 0.021(3)
C45 0.075(3) 0.063(3) 0.035(2) 0.001(2) 0.019(2) 0.016(2)

loop_
_atom_type_symbol
_atom_type_description
_atom_type_scat_dispersion_real
_atom_type_scat_dispersion_imag
_atom_type_scat_source
C C 0.0033 0.0016 'International Tables Vol C Tables 4.2.6.8 and 6.1.1.4'
H H 0.0000 0.0000 'International Tables Vol C Tables 4.2.6.8 and 6.1.1.4'
O O 0.0106 0.0060 'International Tables Vol C Tables 4.2.6.8 and 6.1.1.4'
P P 0.1023 0.0942 'International Tables Vol C Tables 4.2.6.8 and 6.1.1.4'
S S 0.1246 0.1234 'International Tables Vol C Tables 4.2.6.8 and 6.1.1.4'
Fe Fe 0.3463 0.8444 'International Tables Vol C Tables 4.2.6.8 and 6.1.1.4'

loop_
_geom_angle_atom_site_label_1
_geom_angle_atom_site_label_2
_geom_angle_atom_site_label_3
_geom_angle
_geom_angle_site_symmetry_1
_geom_angle_site_symmetry_3
_geom_angle_publ_flag
C1 Fe1 P1 96.93(13) . . ?
C1 Fe1 P2 92.58(14) . . ?
P1 Fe1 P2 74.55(4) . . ?
C1 Fe1 S1 105.05(13) . . ?
P1 Fe1 S1 156.89(4) . . ?
P2 Fe1 S1 97.07(4) . . ?
C1 Fe1 S2 102.29(13) . . ?
P1 Fe1 S2 95.97(4) . . ?
P2 Fe1 S2 163.34(4) . . ?
S1 Fe1 S2 86.40(4) . . ?
C1 Fe1 Fe2 147.87(14) . . ?
P1 Fe1 Fe2 107.51(3) . . ?
P2 Fe1 Fe2 113.56(3) . . ?
S1 Fe1 Fe2 55.46(3) . . ?
S2 Fe1 Fe2 55.53(3) . . ?
C2 Fe2 C4 99.08(19) . . ?
C2 Fe2 C3 97.4(2) . . ?
C4 Fe2 C3 90.85(19) . . ?
C2 Fe2 S1 94.40(15) . . ?
C4 Fe2 S1 94.05(13) . . ?
C3 Fe2 S1 166.37(14) . . ?
C2 Fe2 S2 113.36(15) . . ?
C4 Fe2 S2 147.56(13) . . ?
C3 Fe2 S2 84.51(14) . . ?
S1 Fe2 S2 84.54(4) . . ?
C2 Fe2 Fe1 144.30(15) . . ?
C4 Fe2 Fe1 99.39(12) . . ?
C3 Fe2 Fe1 112.59(13) . . ?
S1 Fe2 Fe1 54.04(3) . . ?
S2 Fe2 Fe1 54.08(3) . . ?
C10 P1 C20 102.17(17) . . ?
C10 P1 C8 105.84(17) . . ?
C20 P1 C8 105.86(18) . . ?
C10 P1 Fe1 122.97(14) . . ?
C20 P1 Fe1 122.06(12) . . ?
C8 P1 Fe1 95.39(12) . . ?
C10 P1 P2 132.15(12) . . ?
C20 P1 P2 119.33(13) . . ?
C8 P1 P2 43.16(11) . . ?
Fe1 P1 P2 52.88(3) . . ?
C30 P2 C40 98.02(16) . . ?
C30 P2 C8 108.68(19) . . ?
C40 P2 C8 107.64(17) . . ?
C30 P2 Fe1 126.53(12) . . ?
C40 P2 Fe1 119.63(13) . . ?
C8 P2 Fe1 95.23(12) . . ?
C30 P2 P1 125.38(13) . . ?
C40 P2 P1 131.56(12) . . ?
C8 P2 P1 43.31(11) . . ?
Fe1 P2 P1 52.57(3) . . ?
C5 S1 Fe1 111.52(16) . . ?
C5 S1 Fe2 109.40(15) . . ?
Fe1 S1 Fe2 70.50(3) . . ?
C7 S2 Fe1 111.45(15) . . ?
C7 S2 Fe2 110.63(16) . . ?
Fe1 S2 Fe2 70.39(3) . . ?
O1 C1 Fe1 179.4(4) . . ?
O2 C2 Fe2 176.5(4) . . ?
O3 C3 Fe2 176.0(4) . . ?
O4 C4 Fe2 174.7(4) . . ?
C6 C5 S1 120.1(4) . . ?
C7 C6 C5 134.6(6) . . ?
C6 C7 S2 120.0(4) . . ?
P2 C8 P1 93.53(17) . . ?
C11 C10 C15 119.2(4) . . ?
C11 C10 P1 120.5(3) . . ?
C15 C10 P1 120.3(3) . . ?
C10 C11 C12 119.9(4) . . ?
C13 C12 C11 119.9(5) . . ?
C12 C13 C14 120.5(4) . . ?
C13 C14 C15 120.9(4) . . ?
C14 C15 C10 119.6(5) . . ?
C21 C20 C25 118.4(3) . . ?
C21 C20 P1 121.6(3) . . ?
C25 C20 P1 119.6(3) . . ?
C20 C21 C22 120.0(4) . . ?
C23 C22 C21 120.5(4) . . ?
C22 C23 C24 120.0(4) . . ?
C25 C24 C23 119.9(4) . . ?
C24 C25 C20 121.1(4) . . ?
C35 C30 C31 118.1(4) . . ?
C35 C30 P2 125.3(3) . . ?
C31 C30 P2 116.5(3) . . ?
C32 C31 C30 120.2(5) . . ?
C33 C32 C31 120.9(5) . . ?
C32 C33 C34 119.9(5) . . ?
C33 C34 C35 120.7(5) . . ?
C34 C35 C30 120.2(5) . . ?
C41 C40 C45 118.7(3) . . ?
C41 C40 P2 122.1(3) . . ?
C45 C40 P2 118.8(3) . . ?
C40 C41 C42 119.8(4) . . ?
C43 C42 C41 120.1(4) . . ?
C44 C43 C42 120.6(4) . . ?
C43 C44 C45 119.8(5) . . ?
C40 C45 C44 121.0(4) . . ?

loop_
_geom_bond_atom_site_label_1
_geom_bond_atom_site_label_2
_geom_bond_distance
_geom_bond_site_symmetry_2
_geom_bond_publ_flag
Fe1 C1 1.742(4) . ?
Fe1 P1 2.2123(11) . ?
Fe1 P2 2.2217(11) . ?
Fe1 S1 2.2222(10) . ?
Fe1 S2 2.2250(10) . ?
Fe1 Fe2 2.5879(7) . ?
Fe2 C2 1.775(5) . ?
Fe2 C4 1.781(5) . ?
Fe2 C3 1.785(4) . ?
Fe2 S1 2.2614(11) . ?
Fe2 S2 2.2650(11) . ?
P1 C10 1.823(4) . ?
P1 C20 1.830(4) . ?
P1 C8 1.846(4) . ?
P1 P2 2.6854(12) . ?
P2 C30 1.821(4) . ?
P2 C40 1.826(3) . ?
P2 C8 1.840(4) . ?
S1 C5 1.834(4) . ?
S2 C7 1.818(5) . ?
O1 C1 1.158(5) . ?
O2 C2 1.149(5) . ?
O3 C3 1.142(5) . ?
O4 C4 1.146(5) . ?
C5 C6 1.377(7) . ?
C6 C7 1.365(7) . ?
C10 C11 1.382(6) . ?
C10 C15 1.397(6) . ?
C11 C12 1.400(5) . ?
C12 C13 1.361(7) . ?
C13 C14 1.364(7) . ?
C14 C15 1.378(6) . ?
C20 C21 1.387(5) . ?
C20 C25 1.388(5) . ?
C21 C22 1.389(6) . ?
C22 C23 1.364(6) . ?
C23 C24 1.376(6) . ?
C24 C25 1.373(5) . ?
C30 C35 1.387(6) . ?
C30 C31 1.398(5) . ?
C31 C32 1.376(6) . ?
C32 C33 1.353(8) . ?
C33 C34 1.363(8) . ?
C34 C35 1.380(7) . ?
C40 C41 1.374(5) . ?
C40 C45 1.381(6) . ?
C41 C42 1.400(6) . ?
C42 C43 1.369(7) . ?
C43 C44 1.345(7) . ?
C44 C45 1.389(6) . ?

loop_
_geom_torsion_atom_site_label_1
_geom_torsion_atom_site_label_2
_geom_torsion_atom_site_label_3
_geom_torsion_atom_site_label_4
_geom_torsion
_geom_torsion_site_symmetry_1
_geom_torsion_site_symmetry_2
_geom_torsion_site_symmetry_3
_geom_torsion_site_symmetry_4
_geom_torsion_publ_flag
C1 Fe1 Fe2 C2 27.7(3) . . . . ?
P1 Fe1 Fe2 C2 165.4(2) . . . . ?
P2 Fe1 Fe2 C2 -114.2(2) . . . . ?
S1 Fe1 Fe2 C2 -32.1(2) . . . . ?
S2 Fe1 Fe2 C2 80.3(2) . . . . ?
C1 Fe1 Fe2 C4 148.0(3) . . . . ?
P1 Fe1 Fe2 C4 -74.29(14) . . . . ?
P2 Fe1 Fe2 C4 6.09(14) . . . . ?
S1 Fe1 Fe2 C4 88.20(14) . . . . ?
S2 Fe1 Fe2 C4 -159.46(14) . . . . ?
C1 Fe1 Fe2 C3 -117.2(3) . . . . ?
P1 Fe1 Fe2 C3 20.59(15) . . . . ?
P2 Fe1 Fe2 C3 100.97(15) . . . . ?
S1 Fe1 Fe2 C3 -176.92(15) . . . . ?
S2 Fe1 Fe2 C3 -64.58(15) . . . . ?
C1 Fe1 Fe2 S1 59.8(2) . . . . ?
P1 Fe1 Fe2 S1 -162.49(5) . . . . ?
P2 Fe1 Fe2 S1 -82.11(4) . . . . ?
S2 Fe1 Fe2 S1 112.34(5) . . . . ?
C1 Fe1 Fe2 S2 -52.6(2) . . . . ?
P1 Fe1 Fe2 S2 85.17(5) . . . . ?
P2 Fe1 Fe2 S2 165.54(5) . . . . ?
S1 Fe1 Fe2 S2 -112.34(5) . . . . ?
C1 Fe1 P1 C10 30.05(19) . . . . ?
P2 Fe1 P1 C10 120.82(14) . . . . ?
S1 Fe1 P1 C10 -167.99(15) . . . . ?
S2 Fe1 P1 C10 -73.15(14) . . . . ?
Fe2 Fe1 P1 C10 -128.84(14) . . . . ?
C1 Fe1 P1 C20 164.7(2) . . . . ?
P2 Fe1 P1 C20 -104.53(15) . . . . ?
S1 Fe1 P1 C20 -33.33(19) . . . . ?
S2 Fe1 P1 C20 61.51(15) . . . . ?
Fe2 Fe1 P1 C20 5.82(15) . . . . ?
C1 Fe1 P1 C8 -82.77(18) . . . . ?
P2 Fe1 P1 C8 7.99(13) . . . . ?
S1 Fe1 P1 C8 79.19(16) . . . . ?
S2 Fe1 P1 C8 174.03(13) . . . . ?
Fe2 Fe1 P1 C8 118.34(13) . . . . ?
C1 Fe1 P1 P2 -90.77(13) . . . . ?
S1 Fe1 P1 P2 71.20(10) . . . . ?
S2 Fe1 P1 P2 166.03(4) . . . . ?
Fe2 Fe1 P1 P2 110.35(3) . . . . ?
C1 Fe1 P2 C30 -153.6(2) . . . . ?
P1 Fe1 P2 C30 109.89(17) . . . . ?
S1 Fe1 P2 C30 -48.11(17) . . . . ?
S2 Fe1 P2 C30 53.1(2) . . . . ?
Fe2 Fe1 P2 C30 7.19(17) . . . . ?
C1 Fe1 P2 C40 -25.25(19) . . . . ?
P1 Fe1 P2 C40 -121.73(14) . . . . ?
S1 Fe1 P2 C40 80.26(14) . . . . ?
S2 Fe1 P2 C40 -178.56(17) . . . . ?
Fe2 Fe1 P2 C40 135.57(13) . . . . ?
C1 Fe1 P2 C8 88.46(18) . . . . ?
P1 Fe1 P2 C8 -8.01(13) . . . . ?
S1 Fe1 P2 C8 -166.02(13) . . . . ?
S2 Fe1 P2 C8 -64.85(19) . . . . ?
Fe2 Fe1 P2 C8 -110.72(13) . . . . ?
C1 Fe1 P2 P1 96.48(13) . . . . ?
S1 Fe1 P2 P1 -158.01(4) . . . . ?
S2 Fe1 P2 P1 -56.84(14) . . . . ?
Fe2 Fe1 P2 P1 -102.71(4) . . . . ?
C10 P1 P2 C30 144.3(2) . . . . ?
C20 P1 P2 C30 -2.3(2) . . . . ?
C8 P1 P2 C30 79.6(2) . . . . ?
Fe1 P1 P2 C30 -112.07(16) . . . . ?
C10 P1 P2 C40 -4.8(3) . . . . ?
C20 P1 P2 C40 -151.4(2) . . . . ?
C8 P1 P2 C40 -69.5(3) . . . . ?
Fe1 P1 P2 C40 98.82(18) . . . . ?
C10 P1 P2 C8 64.7(3) . . . . ?
C20 P1 P2 C8 -81.9(2) . . . . ?
Fe1 P1 P2 C8 168.32(19) . . . . ?
C10 P1 P2 Fe1 -103.6(2) . . . . ?
C20 P1 P2 Fe1 109.77(14) . . . . ?
C8 P1 P2 Fe1 -168.32(19) . . . . ?
C1 Fe1 S1 C5 -47.8(2) . . . . ?
P1 Fe1 S1 C5 150.81(18) . . . . ?
P2 Fe1 S1 C5 -142.35(17) . . . . ?
S2 Fe1 S1 C5 54.02(17) . . . . ?
Fe2 Fe1 S1 C5 103.84(17) . . . . ?
C1 Fe1 S1 Fe2 -151.59(14) . . . . ?
P1 Fe1 S1 Fe2 46.97(10) . . . . ?
P2 Fe1 S1 Fe2 113.81(4) . . . . ?
S2 Fe1 S1 Fe2 -49.82(3) . . . . ?
C2 Fe2 S1 C5 55.2(2) . . . . ?
C4 Fe2 S1 C5 154.6(2) . . . . ?
C3 Fe2 S1 C5 -94.6(6) . . . . ?
S2 Fe2 S1 C5 -57.93(17) . . . . ?
Fe1 Fe2 S1 C5 -106.73(18) . . . . ?
C2 Fe2 S1 Fe1 161.89(14) . . . . ?
C4 Fe2 S1 Fe1 -98.66(13) . . . . ?
C3 Fe2 S1 Fe1 12.1(6) . . . . ?
S2 Fe2 S1 Fe1 48.81(3) . . . . ?
C1 Fe1 S2 C7 49.2(2) . . . . ?
P1 Fe1 S2 C7 147.66(18) . . . . ?
P2 Fe1 S2 C7 -158.1(2) . . . . ?
S1 Fe1 S2 C7 -55.42(18) . . . . ?
Fe2 Fe1 S2 C7 -105.18(18) . . . . ?
C1 Fe1 S2 Fe2 154.39(13) . . . . ?
P1 Fe1 S2 Fe2 -107.16(4) . . . . ?
P2 Fe1 S2 Fe2 -52.94(14) . . . . ?
S1 Fe1 S2 Fe2 49.76(4) . . . . ?
C2 Fe2 S2 C7 -34.9(2) . . . . ?
C4 Fe2 S2 C7 146.5(3) . . . . ?
C3 Fe2 S2 C7 -130.6(2) . . . . ?
S1 Fe2 S2 C7 57.53(17) . . . . ?
Fe1 Fe2 S2 C7 106.30(17) . . . . ?
C2 Fe2 S2 Fe1 -141.21(17) . . . . ?
C4 Fe2 S2 Fe1 40.2(2) . . . . ?
C3 Fe2 S2 Fe1 123.10(13) . . . . ?
S1 Fe2 S2 Fe1 -48.77(3) . . . . ?
P1 Fe1 C1 O1 -159(40) . . . . ?
P2 Fe1 C1 O1 126(40) . . . . ?
S1 Fe1 C1 O1 28(40) . . . . ?
S2 Fe1 C1 O1 -61(40) . . . . ?
Fe2 Fe1 C1 O1 -19(40) . . . . ?
C4 Fe2 C2 O2 -42(7) . . . . ?
C3 Fe2 C2 O2 -134(7) . . . . ?
S1 Fe2 C2 O2 53(7) . . . . ?
S2 Fe2 C2 O2 139(7) . . . . ?
Fe1 Fe2 C2 O2 78(7) . . . . ?
C2 Fe2 C3 O3 -42(6) . . . . ?
C4 Fe2 C3 O3 -141(6) . . . . ?
S1 Fe2 C3 O3 108(6) . . . . ?
S2 Fe2 C3 O3 71(6) . . . . ?
Fe1 Fe2 C3 O3 118(6) . . . . ?
C2 Fe2 C4 O4 -66(4) . . . . ?
C3 Fe2 C4 O4 31(4) . . . . ?
S1 Fe2 C4 O4 -161(4) . . . . ?
S2 Fe2 C4 O4 112(4) . . . . ?
Fe1 Fe2 C4 O4 144(4) . . . . ?
Fe1 S1 C5 C6 -41.6(8) . . . . ?
Fe2 S1 C5 C6 34.5(8) . . . . ?
S1 C5 C6 C7 14.8(18) . . . . ?
C5 C6 C7 S2 -16.3(18) . . . . ?
Fe1 S2 C7 C6 44.4(8) . . . . ?
Fe2 S2 C7 C6 -31.9(8) . . . . ?
C30 P2 C8 P1 -122.16(17) . . . . ?
C40 P2 C8 P1 132.66(17) . . . . ?
Fe1 P2 C8 P1 9.29(15) . . . . ?
C10 P1 C8 P2 -135.84(18) . . . . ?
C20 P1 C8 P2 116.19(17) . . . . ?
Fe1 P1 C8 P2 -9.33(15) . . . . ?
C20 P1 C10 C11 -125.3(3) . . . . ?
C8 P1 C10 C11 124.1(3) . . . . ?
Fe1 P1 C10 C11 16.6(4) . . . . ?
P2 P1 C10 C11 84.1(3) . . . . ?
C20 P1 C10 C15 56.7(3) . . . . ?
C8 P1 C10 C15 -53.9(3) . . . . ?
Fe1 P1 C10 C15 -161.3(2) . . . . ?
P2 P1 C10 C15 -93.9(3) . . . . ?
C15 C10 C11 C12 -1.2(6) . . . . ?
P1 C10 C11 C12 -179.1(3) . . . . ?
C10 C11 C12 C13 0.6(7) . . . . ?
C11 C12 C13 C14 -0.3(7) . . . . ?
C12 C13 C14 C15 0.6(7) . . . . ?
C13 C14 C15 C10 -1.2(6) . . . . ?
C11 C10 C15 C14 1.5(6) . . . . ?
P1 C10 C15 C14 179.4(3) . . . . ?
C10 P1 C20 C21 29.0(4) . . . . ?
C8 P1 C20 C21 139.5(3) . . . . ?
Fe1 P1 C20 C21 -113.4(3) . . . . ?
P2 P1 C20 C21 -175.7(3) . . . . ?
C10 P1 C20 C25 -158.1(3) . . . . ?
C8 P1 C20 C25 -47.5(3) . . . . ?
Fe1 P1 C20 C25 59.5(3) . . . . ?
P2 P1 C20 C25 -2.8(3) . . . . ?
C25 C20 C21 C22 0.6(6) . . . . ?
P1 C20 C21 C22 173.6(3) . . . . ?
C20 C21 C22 C23 -0.4(7) . . . . ?
C21 C22 C23 C24 0.0(7) . . . . ?
C22 C23 C24 C25 0.1(7) . . . . ?
C23 C24 C25 C20 0.1(6) . . . . ?
C21 C20 C25 C24 -0.4(6) . . . . ?
P1 C20 C25 C24 -173.6(3) . . . . ?
C40 P2 C30 C35 110.7(3) . . . . ?
C8 P2 C30 C35 -1.1(4) . . . . ?
Fe1 P2 C30 C35 -112.8(3) . . . . ?
P1 P2 C30 C35 -46.5(4) . . . . ?
C40 P2 C30 C31 -67.9(3) . . . . ?
C8 P2 C30 C31 -179.7(3) . . . . ?
Fe1 P2 C30 C31 68.6(3) . . . . ?
P1 P2 C30 C31 134.9(3) . . . . ?
C35 C30 C31 C32 0.5(6) . . . . ?
P2 C30 C31 C32 179.2(3) . . . . ?
C30 C31 C32 C33 1.4(7) . . . . ?
C31 C32 C33 C34 -1.9(8) . . . . ?
C32 C33 C34 C35 0.4(8) . . . . ?
C33 C34 C35 C30 1.6(7) . . . . ?
C31 C30 C35 C34 -2.0(6) . . . . ?
P2 C30 C35 C34 179.4(3) . . . . ?
C30 P2 C40 C41 -75.1(3) . . . . ?
C8 P2 C40 C41 37.5(4) . . . . ?
Fe1 P2 C40 C41 144.4(3) . . . . ?
P1 P2 C40 C41 79.9(3) . . . . ?
C30 P2 C40 C45 97.4(3) . . . . ?
C8 P2 C40 C45 -150.0(3) . . . . ?
Fe1 P2 C40 C45 -43.0(3) . . . . ?
P1 P2 C40 C45 -107.6(3) . . . . ?
C45 C40 C41 C42 -0.2(6) . . . . ?
P2 C40 C41 C42 172.3(3) . . . . ?
C40 C41 C42 C43 -1.8(6) . . . . ?
C41 C42 C43 C44 2.7(7) . . . . ?
C42 C43 C44 C45 -1.6(7) . . . . ?
C41 C40 C45 C44 1.4(6) . . . . ?
P2 C40 C45 C44 -171.4(3) . . . . ?
C43 C44 C45 C40 -0.5(7) . . . . ?
